data_8100276
loop_
_publ_author_name
'Frey, Wolfgang'
'Bierer, Lars'
'J\"ager, Volker'

_publ_section_title
;
Crystal structure of (3S,4R,5R)-5-bromomethyl-3,4-isopropylidenedioxy-
3,4-dihydro-5H-pyrrole-1-oxide, C~8~H~12~BrNO~3~
;
_journal_issue 1
_journal_name_full 'Zeitschrift f\"ur Kristallographie - New Crystal Structures'
_journal_page_first 107
_journal_page_last 108
_journal_volume 218
_journal_year 2003
_chemical_formula_structural 'C8 H12 BrNO3'
_chemical_formula_sum 'C8 H12 Br N O3'
_chemical_formula_weight 250.10
_chemical_temperature_decomposition 405.5(15)
_space_group_IT_number 1
_symmetry_cell_setting triclinic
_symmetry_space_group_name_Hall 'P 1'
_symmetry_space_group_name_H-M 'P 1'
_cell_angle_alpha 106.535(8)
_cell_angle_beta 95.896(11)
_cell_angle_gamma 104.285(11)
_cell_formula_units_Z 2
_cell_length_a 5.7279(9)
_cell_length_b 7.5393(8)
_cell_length_c 12.5716(13)
_cell_measurement_temperature 293(2)
_cell_volume 495.54(11)
_diffrn_ambient_temperature 293(2)
_exptl_crystal_density_diffrn 1.676
_refine_ls_R_factor_obs 0.0379
_refine_ls_wR_factor_obs 0.0882
_cod_depositor_comments
;
The following automatic conversions were performed:

'_chemical_melting_point' tag was changed to
'_chemical_temperature_decomposition' since the value had been given
as '404-407 K (dec.)'. The value was changed to '405.5(15)' - the
average value was taken and precision was estimated.

Automatic conversion script
Id: cif_fix_values 1646 2011-03-28 12:23:43Z adriana 
;
_cod_original_formula_sum 'C8 H12 Br1 N1 O3'
_cod_database_code 8100276

loop_
_symmetry_equiv_pos_as_xyz
'x, y, z'

loop_
_atom_site_aniso_label
_atom_site_aniso_U_11
_atom_site_aniso_U_22
_atom_site_aniso_U_33
_atom_site_aniso_U_23
_atom_site_aniso_U_13
_atom_site_aniso_U_12
Br1 0.0340(3) 0.0417(3) 0.0612(4) 0.0205(3) 0.0167(2) 0.0080(2)
N1A 0.036(2) 0.031(2) 0.031(2) 0.010(2) 0.010(2) 0.013(2)
O1A 0.057(3) 0.045(2) 0.034(2) 0.009(2) 0.014(2) 0.007(2)
C1A 0.030(2) 0.025(2) 0.030(2) 0.010(2) 0.007(2) 0.008(2)
O2A 0.039(2) 0.041(2) 0.067(3) -0.019(2) 0.015(2) -0.006(2)
C2A 0.032(2) 0.038(2) 0.028(2) 0.009(2) 0.006(2) 0.010(2)
O3A 0.033(2) 0.032(2) 0.050(2) -0.001(2) 0.013(2) 0.0031(15)
C3A 0.028(2) 0.040(3) 0.039(3) 0.007(2) 0.004(2) 0.005(2)
C4A 0.031(2) 0.034(2) 0.045(3) 0.013(2) 0.012(2) 0.007(2)
C5A 0.031(3) 0.040(3) 0.035(3) 0.010(2) 0.006(2) 0.006(2)
C6A 0.035(2) 0.034(2) 0.028(2) 0.001(2) 0.005(2) 0.004(2)
C7A 0.061(4) 0.050(4) 0.060(4) 0.020(3) -0.003(3) 0.010(3)
C8A 0.074(5) 0.049(4) 0.032(3) 0.005(3) 0.013(3) 0.009(3)
Br2 0.0957(7) 0.0647(5) 0.0604(5) 0.0063(4) 0.0222(5) -0.0397(5)
N1B 0.055(3) 0.049(3) 0.031(2) 0.011(2) 0.019(2) 0.009(2)
O1B 0.096(4) 0.064(3) 0.041(3) -0.001(2) 0.033(3) 0.013(3)
C1B 0.045(3) 0.035(3) 0.029(2) 0.007(2) 0.003(2) 0.002(2)
O2B 0.055(3) 0.061(3) 0.037(2) 0.013(2) 0.002(2) -0.022(2)
C2B 0.038(3) 0.030(2) 0.034(3) 0.011(2) 0.009(2) 0.003(2)
O3B 0.061(3) 0.037(2) 0.024(2) 0.011(2) -0.002(2) -0.013(2)
C3B 0.049(3) 0.032(2) 0.038(3) 0.013(2) 0.008(2) 0.000(2)
C4B 0.050(3) 0.043(3) 0.038(3) 0.018(2) 0.015(3) 0.001(3)
C5B 0.078(5) 0.030(3) 0.047(3) 0.003(2) 0.016(3) -0.002(3)
C6B 0.042(3) 0.041(3) 0.023(2) 0.006(2) 0.001(2) -0.005(2)
C7B 0.080(6) 0.082(6) 0.076(6) -0.035(5) 0.037(5) -0.027(5)
C8B 0.082(6) 0.085(6) 0.078(6) 0.037(5) -0.018(5) -0.004(5)

loop_
_atom_site_label
_atom_site_type_symbol
_atom_site_fract_x
_atom_site_fract_y
_atom_site_fract_z
_atom_site_U_iso_or_equiv
_atom_site_thermal_displace_type
_atom_site_occupancy
_atom_site_calc_flag
_atom_site_refinement_flags
_atom_site_disorder_group
Br1 Br 0.73851(7) 0.10549(5) 0.35852(4) 0.0447(2) Uani 1 d . .
N1A N 0.1129(9) -0.1880(6) 0.4529(4) 0.0320(10) Uani 1 d . .
O1A O 0.1608(9) -0.1218(6) 0.5617(4) 0.0471(10) Uani 1 d . .
C1A C 0.2703(9) -0.0834(6) 0.3888(4) 0.0282(9) Uani 1 d . .
H1A H 0.2278(9) 0.0358(6) 0.3916(4) 0.034 Uiso 1 calc R .
O2A O -0.0579(9) -0.5465(7) 0.2013(5) 0.0598(15) Uani 1 d . .
C2A C 0.1875(9) -0.2250(7) 0.2681(4) 0.0330(10) Uani 1 d . .
H2A H 0.1779(9) -0.1588(7) 0.2118(4) 0.040 Uiso 1 calc R .
O3A O 0.3359(7) -0.3491(5) 0.2458(4) 0.0422(9) Uani 1 d . .
C3A C -0.0609(9) -0.3602(8) 0.2671(5) 0.0380(11) Uani 1 d . .
H3A H -0.1960(9) -0.3226(8) 0.2342(5) 0.046 Uiso 1 calc R .
C4A C -0.0605(9) -0.3358(7) 0.3879(5) 0.0364(11) Uani 1 d . .
H4A H -0.1725(9) -0.4176(7) 0.4142(5) 0.044 Uiso 1 calc R .
C5A C 0.5361(9) -0.0335(8) 0.4411(5) 0.0363(11) Uani 1 d . .
H5A1 H 0.5798(9) -0.1508(8) 0.4387(5) 0.044 Uiso 1 calc R .
H5A2 H 0.5641(9) 0.0461(8) 0.5195(5) 0.044 Uiso 1 calc R .
C6A C 0.1835(10) -0.5420(7) 0.1844(4) 0.0356(10) Uani 1 d . .
C7A C 0.2749(15) -0.6778(10) 0.2335(6) 0.059(2) Uani 1 d . .
H7A1 H 0.4387(15) -0.6725(10) 0.2211(6) 0.088 Uiso 1 calc R .
H7A2 H 0.1696(15) -0.8072(10) 0.1977(6) 0.088 Uiso 1 calc R .
H7A3 H 0.2746(15) -0.6405(10) 0.3132(6) 0.088 Uiso 1 calc R .
C8A C 0.1893(15) -0.5878(10) 0.0592(6) 0.055(2) Uani 1 d . .
H8A1 H 0.3529(15) -0.5849(10) 0.0473(6) 0.082 Uiso 1 calc R .
H8A2 H 0.1389(15) -0.4934(10) 0.0323(6) 0.082 Uiso 1 calc R .
H8A3 H 0.0798(15) -0.7140(10) 0.0188(6) 0.082 Uiso 1 calc R .
Br2 Br 0.9304(2) 0.29744(10) 0.73625(7) 0.0879(4) Uani 1 d . .
N1B N 1.4938(11) 0.5923(8) 0.6104(4) 0.0455(12) Uani 1 d . .
O1B O 1.5161(12) 0.4606(8) 0.5236(4) 0.071(2) Uani 1 d . .
C1B C 1.2678(11) 0.5490(7) 0.6601(4) 0.0390(11) Uani 1 d . .
H1B H 1.1261(11) 0.5479(7) 0.6088(4) 0.047 Uiso 1 calc R .
O2B O 1.7194(10) 0.9282(7) 0.8590(4) 0.0594(14) Uani 1 d . .
C2B C 1.3230(10) 0.7219(7) 0.7671(4) 0.0348(10) Uani 1 d . .
H2B H 1.1831(10) 0.7741(7) 0.7766(4) 0.042 Uiso 1 calc R .
O3B O 1.4090(9) 0.6786(5) 0.8638(3) 0.0461(10) Uani 1 d . .
C3B C 1.5500(11) 0.8716(7) 0.7558(5) 0.0417(12) Uani 1 d . .
H3B H 1.5082(11) 0.9821(7) 0.7414(5) 0.050 Uiso 1 calc R .
C4B C 1.6420(12) 0.7615(8) 0.6611(5) 0.0442(13) Uani 1 d . .
H4B H 1.7902(12) 0.8090(8) 0.6404(5) 0.053 Uiso 1 calc R .
C5B C 1.2270(15) 0.3549(8) 0.6764(6) 0.057(2) Uani 1 d . .
H5B1 H 1.3651(15) 0.3558(8) 0.7284(6) 0.068 Uiso 1 calc R .
H5B2 H 1.2125(15) 0.2566(8) 0.6048(6) 0.068 Uiso 1 calc R .
C6B C 1.6050(11) 0.8395(8) 0.9333(4) 0.0399(12) Uani 1 d . .
C7B C 1.5126(20) 0.9794(14) 1.0146(9) 0.100(4) Uani 1 d . .
H7B1 H 1.4354(20) 0.9189(14) 1.0647(9) 0.150 Uiso 1 calc R .
H7B2 H 1.3956(20) 1.0198(14) 0.9740(9) 0.150 Uiso 1 calc R .
H7B3 H 1.6472(20) 1.0899(14) 1.0577(9) 0.150 Uiso 1 calc R .
C8B C 1.7862(18) 0.7725(13) 0.9916(8) 0.087(3) Uani 1 d . .
H8B1 H 1.7121(18) 0.7119(13) 1.0424(8) 0.131 Uiso 1 calc R .
H8B2 H 1.9243(18) 0.8809(13) 1.0335(8) 0.131 Uiso 1 calc R .
H8B3 H 1.8399(18) 0.6811(13) 0.9368(8) 0.131 Uiso 1 calc R .

loop_
_geom_bond_atom_site_label_1
_geom_bond_atom_site_label_2
_geom_bond_distance
_geom_bond_site_symmetry_2
_geom_bond_publ_flag
Br1 C5A 1.946(5) . ?
N1A O1A 1.289(6) . ?
N1A C4A 1.290(7) . ?
N1A C1A 1.498(6) . ?
C1A C5A 1.505(7) . ?
C1A C2A 1.532(7) . ?
C1A H1A 0.98 . ?
O2A C6A 1.414(7) . ?
O2A C3A 1.418(7) . ?
C2A O3A 1.403(6) . ?
C2A C3A 1.529(7) . ?
C2A H2A 0.98 . ?
O3A C6A 1.438(6) . ?
C3A C4A 1.476(8) . ?
C3A H3A 0.98 . ?
C4A H4A 0.93 . ?
C5A H5A1 0.97 . ?
C5A H5A2 0.97 . ?
C6A C7A 1.504(8) . ?
C6A C8A 1.518(8) . ?
C7A H7A1 0.96 . ?
C7A H7A2 0.96 . ?
C7A H7A3 0.96 . ?
C8A H8A1 0.96 . ?
C8A H8A2 0.96 . ?
C8A H8A3 0.96 . ?
Br2 C5B 1.930(8) . ?
N1B C4B 1.283(8) . ?
N1B O1B 1.291(7) . ?
N1B C1B 1.499(8) . ?
C1B C5B 1.500(8) . ?
C1B C2B 1.522(7) . ?
C1B H1B 0.98 . ?
O2B C6B 1.419(7) . ?
O2B C3B 1.425(8) . ?
C2B O3B 1.418(6) . ?
C2B C3B 1.546(7) . ?
C2B H2B 0.98 . ?
O3B C6B 1.421(6) . ?
C3B C4B 1.472(8) . ?
C3B H3B 0.98 . ?
C4B H4B 0.93 . ?
C5B H5B1 0.97 . ?
C5B H5B2 0.97 . ?
C6B C8B 1.477(11) . ?
C6B C7B 1.487(11) . ?
C7B H7B1 0.96 . ?
C7B H7B2 0.96 . ?
C7B H7B3 0.96 . ?
C8B H8B1 0.96 . ?
C8B H8B2 0.96 . ?
C8B H8B3 0.96 . ?
